data_7212098
loop_
_publ_author_name
'Nayak, Susanta K.'
'Venugopala, K. N.'
'Chopra, Deepak'
Vasu,
'Row, T. N. Guru'

_publ_section_title
;
 Effect of substitution on molecular conformation and packing features in
 a series of aryl substituted
 ethyl-6-methyl-4-phenyl-2-thioxo-1,2,3,4-tetrahydropyrimidine-5-carboxylates
;
_journal_issue 4
_journal_name_full CrystEngComm
_journal_page_first 1205
_journal_paper_doi 10.1039/b919648j
_journal_volume 12
_journal_year 2010
_chemical_compound_source 'see text'
_chemical_formula_moiety 'C15 H18 N2 O2 S'
_chemical_formula_sum 'C15 H18 N2 O2 S'
_chemical_formula_weight 290.38
_chemical_name_common
;
6-Methyl-2-thioxo-4-p-tolyl-1,2,3,4-tetrahydro-pyrimidine-5-
carboxylic acid ethy
;
_chemical_name_systematic
;
6-Methyl-2-thioxo-4-p-tolyl-1,2,3,4-tetrahydro-pyrimidine-5-carboxylic acid ethyl ester
;
_space_group_IT_number 2
_symmetry_cell_setting triclinic
_symmetry_Int_Tables_number 2
_symmetry_space_group_name_Hall '-P 1'
_symmetry_space_group_name_H-M 'P -1'
_atom_sites_solution_hydrogens geom
_atom_sites_solution_primary direct
_atom_sites_solution_secondary difmap
_cell_angle_alpha 74.218(2)
_cell_angle_beta 88.672(2)
_cell_angle_gamma 69.844(2)
_cell_formula_units_Z 2
_cell_length_a 7.3550(9)
_cell_length_b 9.4652(12)
_cell_length_c 12.2073(16)
_cell_measurement_reflns_used 300
_cell_measurement_temperature 292(2)
_cell_measurement_theta_max 0.90
_cell_measurement_theta_min 27.97
_cell_volume 765.37(17)
_computing_cell_refinement SMART
_computing_data_collection 'SMART (Bruker, 1998)'
_computing_data_reduction 'SAINT (Bruker, 1998)'
_computing_molecular_graphics 'Ortep-3 for Windows (Farrugia, 1997) and CAMERON (Watkin et al., 1993)'
_computing_publication_material 'PLATON (Spek, 2003)'
_computing_structure_refinement 'SHELXL-97 (Sheldrick, 1997)'
_computing_structure_solution 'SHELXTL V6.14 (Bruker, 2000)'
_diffrn_ambient_temperature 292(2)
_diffrn_measured_fraction_theta_full 0.995
_diffrn_measured_fraction_theta_max 0.995
_diffrn_measurement_device_type 'Bruker SMART CCD area detector'
_diffrn_measurement_method '\f and \w scans'
_diffrn_radiation_monochromator graphite
_diffrn_radiation_probe x-ray
_diffrn_radiation_source 'fine-focus sealed tube'
_diffrn_radiation_type MoK\a
_diffrn_radiation_wavelength 0.71073
_diffrn_reflns_av_R_equivalents 0.0149
_diffrn_reflns_av_sigmaI/netI 0.0177
_diffrn_reflns_limit_h_max 9
_diffrn_reflns_limit_h_min -9
_diffrn_reflns_limit_k_max 11
_diffrn_reflns_limit_k_min -11
_diffrn_reflns_limit_l_max 15
_diffrn_reflns_limit_l_min -15
_diffrn_reflns_number 7983
_diffrn_reflns_reduction_process
;
;
_diffrn_reflns_theta_full 26.00
_diffrn_reflns_theta_max 26.00
_diffrn_reflns_theta_min 1.74
_exptl_absorpt_coefficient_mu 0.214
_exptl_absorpt_correction_T_max 0.9686
_exptl_absorpt_correction_T_min 0.9201
_exptl_absorpt_correction_type multi-scan
_exptl_absorpt_process_details 'SADABS, (Sheldrick, 1996)'
_exptl_crystal_colour colorless
_exptl_crystal_density_diffrn 1.260
_exptl_crystal_density_method 'Not Measured'
_exptl_crystal_description block
_exptl_crystal_F_000 308
_exptl_crystal_size_max 0.34
_exptl_crystal_size_mid 0.27
_exptl_crystal_size_min 0.15
_refine_diff_density_max 0.292
_refine_diff_density_min -0.200
_refine_diff_density_rms 0.044
_refine_ls_extinction_method none
_refine_ls_goodness_of_fit_ref 1.068
_refine_ls_hydrogen_treatment constr
_refine_ls_matrix_type full
_refine_ls_number_parameters 184
_refine_ls_number_reflns 2978
_refine_ls_number_restraints 0
_refine_ls_restrained_S_all 1.068
_refine_ls_R_factor_all 0.0497
_refine_ls_R_factor_gt 0.0418
_refine_ls_shift/su_max 0.001
_refine_ls_shift/su_mean 0.000
_refine_ls_structure_factor_coef Fsqd
_refine_ls_weighting_details 'calc w=1/[\s^2^(Fo^2^)+(0.0604P)^2^+0.2220P] where P=(Fo^2^+2Fc^2^)/3'
_refine_ls_weighting_scheme calc
_refine_ls_wR_factor_gt 0.1113
_refine_ls_wR_factor_ref 0.1158
_reflns_number_gt 2521
_reflns_number_total 2978
_reflns_threshold_expression >2sigma(I)
_cod_data_source_file b919648j.txt
_cod_data_source_block vsk17_m
_cod_depositor_comments
;
The following automatic conversions were performed:

'_symmetry_cell_setting' value 'Triclinic' changed to 'triclinic'
according to /home/saulius/struct/CIF-dictionaries/cif_core.dic
dictionary named 'cif_core.dic' version 2.4.2 from 2011-04-26.

Automatic conversion script
Id: cif_fix_values 1891 2012-01-12 08:04:46Z andrius 
;
_cod_database_code 7212098

loop_
_symmetry_equiv_pos_site_id
_symmetry_equiv_pos_as_xyz
1 x,y,z
2 -x,-y,-z

loop_
_atom_site_label
_atom_site_type_symbol
_atom_site_fract_x
_atom_site_fract_y
_atom_site_fract_z
_atom_site_U_iso_or_equiv
_atom_site_adp_type
_atom_site_occupancy
_atom_site_symmetry_multiplicity
_atom_site_calc_flag
_atom_site_refinement_flags
S1 S 0.19804(7) 0.09767(6) 0.54398(4) 0.04549(17) Uani 1 1 d .
N2 N 0.5138(2) 0.15929(17) 0.58073(13) 0.0379(3) Uani 1 1 d .
H2N H 0.5706 0.1002 0.5385 0.045 Uiso 1 1 calc R
N1 N 0.2313(2) 0.31662(17) 0.62988(13) 0.0372(3) Uani 1 1 d .
H1N H 0.1126 0.3323 0.6458 0.045 Uiso 1 1 calc R
O2 O 0.53194(19) 0.57723(17) 0.72223(14) 0.0549(4) Uani 1 1 d .
O1 O 0.79262(18) 0.44425(16) 0.64798(13) 0.0514(4) Uani 1 1 d .
C3 C 0.5123(2) 0.37587(19) 0.65154(14) 0.0336(4) Uani 1 1 d .
C1 C 0.3237(2) 0.1935(2) 0.58747(14) 0.0336(4) Uani 1 1 d .
C5 C 0.6265(2) 0.4684(2) 0.67104(15) 0.0366(4) Uani 1 1 d .
C2 C 0.3173(2) 0.4186(2) 0.64905(14) 0.0342(4) Uani 1 1 d .
C4 C 0.6338(2) 0.21568(19) 0.64072(14) 0.0331(4) Uani 1 1 d .
H4 H 0.7406 0.2268 0.5938 0.040 Uiso 1 1 calc R
C9 C 0.7216(2) 0.0964(2) 0.75525(14) 0.0342(4) Uani 1 1 d .
C8 C 0.1724(3) 0.5677(2) 0.6625(2) 0.0495(5) Uani 1 1 d .
H8A H 0.1482 0.5552 0.7416 0.074 Uiso 1 1 calc R
H8B H 0.0534 0.5926 0.6185 0.074 Uiso 1 1 calc R
H8C H 0.2227 0.6512 0.6361 0.074 Uiso 1 1 calc R
C14 C 0.6487(3) 0.1140(2) 0.85799(16) 0.0460(4) Uani 1 1 d .
H14 H 0.5429 0.2029 0.8587 0.055 Uiso 1 1 calc R
C6 C 0.6315(3) 0.6742(2) 0.7479(2) 0.0532(5) Uani 1 1 d .
H6A H 0.6472 0.7465 0.6781 0.064 Uiso 1 1 calc R
H6B H 0.7591 0.6092 0.7858 0.064 Uiso 1 1 calc R
C10 C 0.8797(3) -0.0379(2) 0.75785(17) 0.0450(4) Uani 1 1 d .
H10 H 0.9330 -0.0523 0.6901 0.054 Uiso 1 1 calc R
C12 C 0.8853(3) -0.1329(3) 0.96285(18) 0.0526(5) Uani 1 1 d .
C11 C 0.9586(3) -0.1503(2) 0.85991(19) 0.0545(5) Uani 1 1 d .
H11 H 1.0635 -0.2398 0.8595 0.065 Uiso 1 1 calc R
C13 C 0.7307(3) 0.0012(3) 0.96016(18) 0.0557(5) Uani 1 1 d .
H13 H 0.6801 0.0166 1.0282 0.067 Uiso 1 1 calc R
C15 C 0.9708(4) -0.2568(3) 1.0744(2) 0.0841(8) Uani 1 1 d .
H15A H 0.9486 -0.2089 1.1357 0.126 Uiso 1 1 calc R
H15B H 1.1079 -0.3060 1.0708 0.126 Uiso 1 1 calc R
H15C H 0.9100 -0.3343 1.0875 0.126 Uiso 1 1 calc R
C7 C 0.5122(4) 0.7607(4) 0.8226(3) 0.0840(9) Uani 1 1 d .
H7A H 0.3842 0.8199 0.7859 0.126 Uiso 1 1 calc R
H7B H 0.5702 0.8308 0.8378 0.126 Uiso 1 1 calc R
H7C H 0.5042 0.6881 0.8932 0.126 Uiso 1 1 calc R

loop_
_atom_site_aniso_label
_atom_site_aniso_U_11
_atom_site_aniso_U_22
_atom_site_aniso_U_33
_atom_site_aniso_U_23
_atom_site_aniso_U_13
_atom_site_aniso_U_12
S1 0.0353(3) 0.0514(3) 0.0611(3) -0.0312(2) 0.0049(2) -0.0175(2)
N2 0.0296(7) 0.0440(8) 0.0456(8) -0.0261(7) 0.0034(6) -0.0093(6)
N1 0.0265(7) 0.0434(8) 0.0494(8) -0.0244(7) 0.0095(6) -0.0136(6)
O2 0.0393(7) 0.0586(9) 0.0904(11) -0.0482(8) 0.0183(7) -0.0261(7)
O1 0.0310(7) 0.0568(8) 0.0793(10) -0.0339(7) 0.0135(6) -0.0203(6)
C3 0.0285(8) 0.0357(9) 0.0397(9) -0.0158(7) 0.0042(7) -0.0111(7)
C1 0.0314(8) 0.0365(9) 0.0339(8) -0.0132(7) 0.0024(6) -0.0106(7)
C5 0.0320(9) 0.0355(9) 0.0430(9) -0.0131(7) 0.0035(7) -0.0111(7)
C2 0.0312(8) 0.0351(9) 0.0401(9) -0.0156(7) 0.0052(7) -0.0127(7)
C4 0.0255(8) 0.0384(9) 0.0400(9) -0.0178(7) 0.0059(6) -0.0117(7)
C9 0.0280(8) 0.0387(9) 0.0420(9) -0.0175(7) 0.0039(7) -0.0147(7)
C8 0.0308(9) 0.0432(11) 0.0770(14) -0.0277(10) 0.0057(9) -0.0080(8)
C14 0.0437(10) 0.0491(11) 0.0470(11) -0.0213(9) 0.0082(8) -0.0130(9)
C6 0.0477(11) 0.0524(12) 0.0780(15) -0.0338(11) 0.0110(10) -0.0287(10)
C10 0.0350(9) 0.0492(11) 0.0483(11) -0.0169(9) 0.0065(8) -0.0092(8)
C12 0.0492(11) 0.0573(12) 0.0503(12) -0.0047(9) -0.0071(9) -0.0250(10)
C11 0.0374(10) 0.0474(11) 0.0665(14) -0.0079(10) -0.0030(9) -0.0058(9)
C13 0.0658(14) 0.0669(14) 0.0414(11) -0.0193(10) 0.0079(9) -0.0290(11)
C15 0.0866(19) 0.0852(19) 0.0639(16) 0.0110(14) -0.0184(14) -0.0331(16)
C7 0.0711(17) 0.100(2) 0.124(2) -0.0776(19) 0.0329(16) -0.0495(16)

loop_
_atom_type_symbol
_atom_type_description
_atom_type_scat_dispersion_real
_atom_type_scat_dispersion_imag
_atom_type_scat_source
S S 0.1246 0.1234 'International Tables Vol C Tables 4.2.6.8 and 6.1.1.4'
O O 0.0106 0.0060 'International Tables Vol C Tables 4.2.6.8 and 6.1.1.4'
N N 0.0061 0.0033 'International Tables Vol C Tables 4.2.6.8 and 6.1.1.4'
H H 0.0000 0.0000 'International Tables Vol C Tables 4.2.6.8 and 6.1.1.4'
C C 0.0033 0.0016 'International Tables Vol C Tables 4.2.6.8 and 6.1.1.4'

loop_
_geom_angle_atom_site_label_1
_geom_angle_atom_site_label_2
_geom_angle_atom_site_label_3
_geom_angle
C1 N2 C4 124.41(14)
C1 N2 H2N 117.8
C4 N2 H2N 117.8
C1 N1 C2 123.92(14)
C1 N1 H1N 118.0
C2 N1 H1N 118.0
C5 O2 C6 118.47(14)
C2 C3 C5 125.94(15)
C2 C3 C4 119.91(15)
C5 C3 C4 114.05(13)
N2 C1 N1 115.82(15)
N2 C1 S1 123.66(13)
N1 C1 S1 120.50(12)
O1 C5 O2 122.79(16)
O1 C5 C3 123.65(16)
O2 C5 C3 113.48(14)
C3 C2 N1 118.77(15)
C3 C2 C8 128.32(16)
N1 C2 C8 112.90(14)
N2 C4 C3 108.93(13)
N2 C4 C9 110.46(13)
C3 C4 C9 113.24(13)
N2 C4 H4 108.0
C3 C4 H4 108.0
C9 C4 H4 108.0
C14 C9 C10 117.72(17)
C14 C9 C4 122.88(15)
C10 C9 C4 119.39(15)
C2 C8 H8A 109.5
C2 C8 H8B 109.5
H8A C8 H8B 109.5
C2 C8 H8C 109.5
H8A C8 H8C 109.5
H8B C8 H8C 109.5
C9 C14 C13 121.02(18)
C9 C14 H14 119.5
C13 C14 H14 119.5
O2 C6 C7 107.24(16)
O2 C6 H6A 110.3
C7 C6 H6A 110.3
O2 C6 H6B 110.3
C7 C6 H6B 110.3
H6A C6 H6B 108.5
C11 C10 C9 120.71(18)
C11 C10 H10 119.6
C9 C10 H10 119.6
C13 C12 C11 117.54(19)
C13 C12 C15 121.0(2)
C11 C12 C15 121.5(2)
C10 C11 C12 121.61(19)
C10 C11 H11 119.2
C12 C11 H11 119.2
C12 C13 C14 121.4(2)
C12 C13 H13 119.3
C14 C13 H13 119.3
C12 C15 H15A 109.5
C12 C15 H15B 109.5
H15A C15 H15B 109.5
C12 C15 H15C 109.5
H15A C15 H15C 109.5
H15B C15 H15C 109.5
C6 C7 H7A 109.5
C6 C7 H7B 109.5
H7A C7 H7B 109.5
C6 C7 H7C 109.5
H7A C7 H7C 109.5
H7B C7 H7C 109.5

loop_
_geom_bond_atom_site_label_1
_geom_bond_atom_site_label_2
_geom_bond_distance
S1 C1 1.6800(17)
N2 C1 1.328(2)
N2 C4 1.472(2)
N2 H2N 0.8600
N1 C1 1.361(2)
N1 C2 1.392(2)
N1 H1N 0.8600
O2 C5 1.331(2)
O2 C6 1.451(2)
O1 C5 1.205(2)
C3 C2 1.348(2)
C3 C5 1.469(2)
C3 C4 1.512(2)
C2 C8 1.495(2)
C4 C9 1.525(2)
C4 H4 0.9800
C9 C14 1.382(2)
C9 C10 1.390(2)
C8 H8A 0.9600
C8 H8B 0.9600
C8 H8C 0.9600
C14 C13 1.388(3)
C14 H14 0.9300
C6 C7 1.465(3)
C6 H6A 0.9700
C6 H6B 0.9700
C10 C11 1.381(3)
C10 H10 0.9300
C12 C13 1.374(3)
C12 C11 1.384(3)
C12 C15 1.513(3)
C11 H11 0.9300
C13 H13 0.9300
C15 H15A 0.9600
C15 H15B 0.9600
C15 H15C 0.9600
C7 H7A 0.9600
C7 H7B 0.9600
C7 H7C 0.9600

loop_
_geom_torsion_atom_site_label_1
_geom_torsion_atom_site_label_2
_geom_torsion_atom_site_label_3
_geom_torsion_atom_site_label_4
_geom_torsion
C4 N2 C1 N1 16.2(2)
C4 N2 C1 S1 -165.53(13)
C2 N1 C1 N2 10.0(2)
C2 N1 C1 S1 -168.40(13)
C6 O2 C5 O1 2.1(3)
C6 O2 C5 C3 178.88(16)
C2 C3 C5 O1 -162.84(19)
C4 C3 C5 O1 20.9(2)
C2 C3 C5 O2 20.4(3)
C4 C3 C5 O2 -155.90(15)
C5 C3 C2 N1 -179.76(15)
C4 C3 C2 N1 -3.7(2)
C5 C3 C2 C8 1.5(3)
C4 C3 C2 C8 177.56(17)
C1 N1 C2 C3 -15.9(3)
C1 N1 C2 C8 163.08(17)
C1 N2 C4 C3 -31.9(2)
C1 N2 C4 C9 93.08(19)
C2 C3 C4 N2 24.3(2)
C5 C3 C4 N2 -159.14(14)
C2 C3 C4 C9 -99.02(18)
C5 C3 C4 C9 77.53(18)
N2 C4 C9 C14 -101.94(18)
C3 C4 C9 C14 20.6(2)
N2 C4 C9 C10 76.80(18)
C3 C4 C9 C10 -160.71(15)
C10 C9 C14 C13 0.0(3)
C4 C9 C14 C13 178.76(17)
C5 O2 C6 C7 -169.1(2)
C14 C9 C10 C11 0.8(3)
C4 C9 C10 C11 -177.99(17)
C9 C10 C11 C12 -0.7(3)
C13 C12 C11 C10 -0.2(3)
C15 C12 C11 C10 179.4(2)
C11 C12 C13 C14 1.1(3)
C15 C12 C13 C14 -178.6(2)
C9 C14 C13 C12 -1.0(3)
